data_2021709
loop_
_publ_author_name
'Jia, Lei'
'Zhang, Jun'
'Du, Lin'

_publ_section_title
;
 A novel tetraphenylethylene derivative:
 4-methyl-<i>N</i>-[3-(1,2,2-triphenylethenyl)phenyl]benzenesulfonamide
 with aggregation-induced emission
;
_journal_coeditor_code FN3314
_journal_issue 8
_journal_name_full 'Acta Crystallographica Section C'
_journal_page_first
;
;
_journal_paper_doi 10.1107/S2053229619009525
_journal_volume 75
_journal_year 2019
_chemical_formula_iupac 'C33 H27 N O2 S'
_chemical_formula_moiety 'C33 H27 N O2 S'
_chemical_formula_sum 'C33 H27 N O2 S'
_chemical_formula_weight 501.61
_chemical_name_systematic
;
4-Methyl-<i>N</i>-[3-(1,2,2-triphenylethenyl)phenyl]benzenesulfonamide
;
_space_group_crystal_system monoclinic
_space_group_IT_number 14
_space_group_name_Hall '-P 2ybc'
_space_group_name_H-M_alt 'P 1 21/c 1'
_symmetry_space_group_name_Hall '-P 2ybc'
_symmetry_space_group_name_H-M 'P 1 21/c 1'
_atom_sites_solution_hydrogens mixed
_audit_creation_method
;
Olex2 1.2-beta
(compiled 2018.05.29 svn.r3508 for OlexSys, GUI svn.r5506)
;
_cell_angle_alpha 90
_cell_angle_beta 113.4030(10)
_cell_angle_gamma 90
_cell_formula_units_Z 4
_cell_length_a 16.4855(4)
_cell_length_b 9.2994(3)
_cell_length_c 19.0422(5)
_cell_measurement_reflns_used 6788
_cell_measurement_temperature 150(2)
_cell_measurement_theta_max 26.437
_cell_measurement_theta_min 2.481
_cell_volume 2679.11(13)
_computing_cell_refinement
;
SAINT (Bruker, 2016)
;
_computing_data_collection
;
<i>APEX2</i> (Bruker, 2016)
;
_computing_data_reduction
;
SAINT (Bruker, 2016)
;
_computing_molecular_graphics
;
<i>OLEX2</i> (Dolomanov <i>et al.</i>, 2009)
;
_computing_publication_material
;
<i>OLEX2</i> (Dolomanov <i>et al.</i>, 2009)
;
_computing_structure_refinement
;
SHELXL2018 (Sheldrick, 2015b)
;
_computing_structure_solution
;
SHELXT (Sheldrick, 2015a)
;
_diffrn_ambient_temperature 150.0
_diffrn_measured_fraction_theta_full 0.998
_diffrn_measured_fraction_theta_max 0.998
_diffrn_measurement_device_type 'Bruker SMART APEX CCD'
_diffrn_measurement_method 'phi and omega scans'
_diffrn_radiation_type MoK\a
_diffrn_radiation_wavelength 0.71073
_diffrn_reflns_av_R_equivalents 0.0621
_diffrn_reflns_av_unetI/netI 0.0522
_diffrn_reflns_limit_h_max 21
_diffrn_reflns_limit_h_min -19
_diffrn_reflns_limit_k_max 12
_diffrn_reflns_limit_k_min -12
_diffrn_reflns_limit_l_max 24
_diffrn_reflns_limit_l_min -24
_diffrn_reflns_number 32198
_diffrn_reflns_theta_full 25.242
_diffrn_reflns_theta_max 27.505
_diffrn_reflns_theta_min 2.331
_exptl_absorpt_coefficient_mu 0.151
_exptl_absorpt_correction_T_max 0.7456
_exptl_absorpt_correction_T_min 0.7054
_exptl_absorpt_correction_type multi-scan
_exptl_absorpt_process_details
;
(SADABS; Bruker, 2016)
;
_exptl_crystal_colour colourless
_exptl_crystal_density_diffrn 1.244
_exptl_crystal_description block
_exptl_crystal_F_000 1056
_exptl_crystal_size_max 0.2
_exptl_crystal_size_mid 0.15
_exptl_crystal_size_min 0.15
_refine_diff_density_max 0.234
_refine_diff_density_min -0.367
_refine_ls_extinction_method none
_refine_ls_goodness_of_fit_ref 1.071
_refine_ls_hydrogen_treatment constr
_refine_ls_matrix_type full
_refine_ls_number_parameters 335
_refine_ls_number_reflns 6150
_refine_ls_number_restraints 0
_refine_ls_restrained_S_all 1.071
_refine_ls_R_factor_all 0.0925
_refine_ls_R_factor_gt 0.0512
_refine_ls_shift/su_max 0.000
_refine_ls_shift/su_mean 0.000
_refine_ls_structure_factor_coef Fsqd
_refine_ls_weighting_details 'w=1/[\s^2^(Fo^2^)+(0.0336P)^2^+1.3428P] where P=(Fo^2^+2Fc^2^)/3'
_refine_ls_weighting_scheme calc
_refine_ls_wR_factor_gt 0.0969
_refine_ls_wR_factor_ref 0.1173
_reflns_number_gt 4165
_reflns_number_total 6150
_reflns_threshold_expression 'I > 2\s(I)'
_cod_data_source_file fn3314sup1.cif
_cod_data_source_block I
_cod_database_code 2021709
_shelx_space_group_comment
;
The symmetry employed for this shelxl refinement is uniquely defined
by the following loop, which should always be used as a source of
symmetry information in preference to the above space-group names.
They are only intended as comments.
;
_shelx_estimated_absorpt_t_min 0.970
_shelx_estimated_absorpt_t_max 0.978

loop_
_space_group_symop_operation_xyz
'x, y, z'
'-x, y+1/2, -z+1/2'
'-x, -y, -z'
'x, -y-1/2, z-1/2'

loop_
_atom_site_type_symbol
_atom_site_label
_atom_site_fract_x
_atom_site_fract_y
_atom_site_fract_z
_atom_site_U_iso_or_equiv
_atom_site_adp_type
_atom_site_calc_flag
_atom_site_occupancy
S S1 0.47887(3) 0.34867(6) 0.27558(3) 0.03448(15) Uani d 1
O O1 0.41012(9) 0.31640(17) 0.20319(8) 0.0432(4) Uani d 1
O O2 0.50141(10) 0.49584(15) 0.29755(9) 0.0477(4) Uani d 1
N N1 0.56741(10) 0.27036(17) 0.27489(9) 0.0296(4) Uani d 1
H H1 0.545653 0.188178 0.253622 0.035 Uiso d 1
C C1 0.3913(2) 0.0719(4) 0.52415(17) 0.0873(12) Uani d 1
H H1A 0.361562 0.142383 0.544023 0.131 Uiso calc 1
H H1B 0.445648 0.039013 0.565780 0.131 Uiso calc 1
H H1C 0.352040 -0.010334 0.502755 0.131 Uiso calc 1
C C2 0.41392(16) 0.1408(4) 0.46230(15) 0.0603(8) Uani d 1
C C3 0.37437(16) 0.0939(3) 0.38763(15) 0.0530(7) Uani d 1
H H3 0.333116 0.016937 0.375356 0.064 Uiso calc 1
C C4 0.39375(15) 0.1569(3) 0.33014(13) 0.0425(5) Uani d 1
H H4 0.366180 0.123221 0.278958 0.051 Uiso calc 1
C C5 0.45352(13) 0.2691(2) 0.34793(12) 0.0356(5) Uani d 1
C C6 0.49407(16) 0.3185(3) 0.42275(14) 0.0522(7) Uani d 1
H H6 0.535185 0.395676 0.435239 0.063 Uiso calc 1
C C7 0.47322(18) 0.2529(4) 0.47861(15) 0.0666(9) Uani d 1
H H7 0.500673 0.286203 0.529872 0.080 Uiso calc 1
C C8 0.64929(12) 0.2718(2) 0.34078(10) 0.0248(4) Uani d 1
C C9 0.69110(12) 0.4009(2) 0.36972(11) 0.0255(4) Uani d 1
H H9 0.664981 0.488813 0.346097 0.031 Uiso calc 1
C C10 0.77116(12) 0.40250(19) 0.43321(11) 0.0249(4) Uani d 1
C C11 0.80972(12) 0.2727(2) 0.46615(11) 0.0278(4) Uani d 1
H H11 0.864296 0.272634 0.509588 0.033 Uiso calc 1
C C12 0.76894(13) 0.1443(2) 0.43592(11) 0.0313(5) Uani d 1
H H12 0.796231 0.056072 0.458079 0.038 Uiso calc 1
C C13 0.68847(13) 0.1429(2) 0.37346(11) 0.0298(4) Uani d 1
H H13 0.660350 0.054175 0.353173 0.036 Uiso calc 1
C C14 0.81506(12) 0.54454(19) 0.46058(11) 0.0247(4) Uani d 1
C C15 0.83795(12) 0.5894(2) 0.53304(11) 0.0261(4) Uani d 1
C C16 0.81637(13) 0.5019(2) 0.58982(11) 0.0293(4) Uani d 1
C C17 0.88397(15) 0.4382(2) 0.65132(12) 0.0378(5) Uani d 1
H H17 0.943544 0.452104 0.657594 0.045 Uiso calc 1
C C18 0.86612(19) 0.3548(2) 0.70361(13) 0.0497(6) Uani d 1
H H18 0.913093 0.310003 0.744624 0.060 Uiso calc 1
C C19 0.7804(2) 0.3367(3) 0.69616(15) 0.0584(8) Uani d 1
H H19 0.767787 0.279312 0.731882 0.070 Uiso calc 1
C C20 0.71267(19) 0.4024(3) 0.63656(16) 0.0605(8) Uani d 1
H H20 0.653456 0.391603 0.631929 0.073 Uiso calc 1
C C21 0.73031(15) 0.4843(3) 0.58313(13) 0.0446(6) Uani d 1
H H21 0.683113 0.528171 0.541942 0.054 Uiso calc 1
C C22 0.88375(12) 0.7292(2) 0.56142(10) 0.0261(4) Uani d 1
C C23 0.96270(13) 0.7638(2) 0.55488(11) 0.0337(5) Uani d 1
H H23 0.989553 0.696079 0.533463 0.040 Uiso calc 1
C C24 1.00229(14) 0.8962(2) 0.57935(12) 0.0408(6) Uani d 1
H H24 1.056548 0.918086 0.575289 0.049 Uiso calc 1
C C25 0.96361(15) 0.9961(2) 0.60950(12) 0.0414(6) Uani d 1
H H25 0.990333 1.087627 0.625135 0.050 Uiso calc 1
C C26 0.88594(15) 0.9630(2) 0.61693(12) 0.0379(5) Uani d 1
H H26 0.858986 1.032024 0.637569 0.046 Uiso calc 1
C C27 0.84688(14) 0.8292(2) 0.59439(11) 0.0313(5) Uani d 1
H H27 0.794589 0.805785 0.601563 0.038 Uiso calc 1
C C28 0.82767(12) 0.6302(2) 0.39961(10) 0.0247(4) Uani d 1
C C29 0.86605(13) 0.5666(2) 0.35404(12) 0.0343(5) Uani d 1
H H29 0.886986 0.470414 0.363938 0.041 Uiso calc 1
C C30 0.87398(14) 0.6422(3) 0.29442(12) 0.0389(5) Uani d 1
H H30 0.900910 0.597820 0.264159 0.047 Uiso calc 1
C C31 0.84314(13) 0.7813(2) 0.27862(12) 0.0360(5) Uani d 1
H H31 0.848817 0.832836 0.237745 0.043 Uiso calc 1
C C32 0.80412(13) 0.8446(2) 0.32252(11) 0.0335(5) Uani d 1
H H32 0.782372 0.940221 0.311706 0.040 Uiso calc 1
C C33 0.79630(12) 0.7701(2) 0.38233(11) 0.0275(4) Uani d 1
H H33 0.769061 0.815278 0.412139 0.033 Uiso calc 1

loop_
_atom_site_aniso_label
_atom_site_aniso_U_11
_atom_site_aniso_U_22
_atom_site_aniso_U_33
_atom_site_aniso_U_12
_atom_site_aniso_U_13
_atom_site_aniso_U_23
S1 0.0281(3) 0.0301(3) 0.0350(3) 0.0023(2) 0.0017(2) 0.0069(2)
O1 0.0308(8) 0.0503(10) 0.0343(8) -0.0017(7) -0.0019(7) 0.0122(7)
O2 0.0397(9) 0.0270(8) 0.0618(11) 0.0045(7) 0.0046(8) 0.0061(7)
N1 0.0267(8) 0.0286(9) 0.0266(9) -0.0042(7) 0.0033(7) -0.0005(7)
C1 0.0604(18) 0.157(3) 0.0588(19) 0.031(2) 0.0384(16) 0.042(2)
C2 0.0369(13) 0.104(2) 0.0440(15) 0.0212(15) 0.0205(12) 0.0193(15)
C3 0.0417(13) 0.0658(17) 0.0569(17) 0.0051(12) 0.0252(13) 0.0136(14)
C4 0.0385(12) 0.0495(14) 0.0392(13) -0.0006(11) 0.0150(10) 0.0002(11)
C5 0.0278(10) 0.0402(12) 0.0349(12) 0.0098(9) 0.0083(9) 0.0036(10)
C6 0.0382(13) 0.0722(18) 0.0411(14) 0.0013(12) 0.0103(11) -0.0085(13)
C7 0.0452(15) 0.118(3) 0.0341(14) 0.0095(17) 0.0130(12) -0.0052(16)
C8 0.0254(9) 0.0264(10) 0.0214(10) -0.0012(8) 0.0079(8) 0.0017(8)
C9 0.0270(9) 0.0218(9) 0.0258(10) 0.0020(8) 0.0085(8) 0.0036(8)
C10 0.0280(9) 0.0236(9) 0.0239(10) 0.0002(8) 0.0109(8) -0.0011(8)
C11 0.0271(10) 0.0278(10) 0.0228(10) 0.0026(8) 0.0038(8) -0.0006(8)
C12 0.0358(11) 0.0197(9) 0.0327(11) 0.0039(8) 0.0075(9) 0.0036(8)
C13 0.0335(10) 0.0225(10) 0.0291(11) -0.0034(8) 0.0079(9) -0.0026(8)
C14 0.0247(9) 0.0229(9) 0.0257(10) 0.0016(7) 0.0089(8) 0.0012(8)
C15 0.0253(9) 0.0262(10) 0.0252(10) 0.0012(8) 0.0083(8) -0.0019(8)
C16 0.0389(11) 0.0271(10) 0.0247(10) -0.0049(9) 0.0157(9) -0.0073(8)
C17 0.0489(13) 0.0346(12) 0.0274(11) 0.0005(10) 0.0124(10) 0.0023(9)
C18 0.0830(19) 0.0347(12) 0.0317(13) -0.0011(13) 0.0230(13) 0.0040(10)
C19 0.103(2) 0.0434(15) 0.0421(15) -0.0244(15) 0.0434(16) -0.0053(12)
C20 0.0677(18) 0.0703(19) 0.0593(18) -0.0299(15) 0.0419(16) -0.0115(15)
C21 0.0413(13) 0.0555(15) 0.0394(13) -0.0112(11) 0.0186(11) -0.0046(11)
C22 0.0288(10) 0.0266(10) 0.0194(9) -0.0031(8) 0.0059(8) 0.0005(8)
C23 0.0304(10) 0.0387(12) 0.0286(11) -0.0041(9) 0.0080(9) -0.0012(9)
C24 0.0322(11) 0.0445(13) 0.0374(13) -0.0146(10) 0.0050(10) 0.0005(10)
C25 0.0470(13) 0.0308(11) 0.0317(12) -0.0129(10) 0.0000(10) -0.0011(9)
C26 0.0519(14) 0.0277(11) 0.0275(11) 0.0022(10) 0.0087(10) -0.0021(9)
C27 0.0375(11) 0.0283(11) 0.0267(11) -0.0007(9) 0.0114(9) 0.0002(8)
C28 0.0220(9) 0.0261(10) 0.0228(10) -0.0043(7) 0.0056(8) -0.0017(8)
C29 0.0383(11) 0.0313(11) 0.0336(12) 0.0091(9) 0.0144(10) 0.0028(9)
C30 0.0396(12) 0.0525(14) 0.0289(11) 0.0019(10) 0.0181(10) 0.0011(10)
C31 0.0354(11) 0.0431(13) 0.0255(11) -0.0092(10) 0.0079(9) 0.0069(9)
C32 0.0380(11) 0.0279(11) 0.0306(11) -0.0042(9) 0.0094(9) 0.0029(9)
C33 0.0305(10) 0.0251(10) 0.0252(10) -0.0021(8) 0.0092(8) -0.0011(8)

loop_
_atom_type_symbol
_atom_type_description
_atom_type_scat_dispersion_real
_atom_type_scat_dispersion_imag
_atom_type_scat_source
C C 0.0033 0.0016 'International Tables Vol C Tables 4.2.6.8 and 6.1.1.4'
H H 0.0000 0.0000 'International Tables Vol C Tables 4.2.6.8 and 6.1.1.4'
N N 0.0061 0.0033 'International Tables Vol C Tables 4.2.6.8 and 6.1.1.4'
O O 0.0106 0.0060 'International Tables Vol C Tables 4.2.6.8 and 6.1.1.4'
S S 0.1246 0.1234 'International Tables Vol C Tables 4.2.6.8 and 6.1.1.4'

loop_
_geom_angle_atom_site_label_1
_geom_angle_atom_site_label_2
_geom_angle_atom_site_label_3
_geom_angle
O1 S1 O2 119.77(9)
O1 S1 N1 105.53(9)
O1 S1 C5 108.94(10)
O2 S1 N1 107.34(9)
O2 S1 C5 106.74(11)
N1 S1 C5 108.07(9)
S1 N1 H1 100.9
C8 N1 S1 121.49(13)
C8 N1 H1 119.0
H1A C1 H1B 109.5
H1A C1 H1C 109.5
H1B C1 H1C 109.5
C2 C1 H1A 109.5
C2 C1 H1B 109.5
C2 C1 H1C 109.5
C3 C2 C1 120.5(3)
C7 C2 C1 121.2(3)
C7 C2 C3 118.3(2)
C2 C3 H3 119.4
C2 C3 C4 121.2(3)
C4 C3 H3 119.4
C3 C4 H4 120.3
C5 C4 C3 119.4(2)
C5 C4 H4 120.3
C4 C5 S1 119.68(17)
C4 C5 C6 120.5(2)
C6 C5 S1 119.86(19)
C5 C6 H6 120.7
C7 C6 C5 118.5(3)
C7 C6 H6 120.7
C2 C7 C6 122.1(3)
C2 C7 H7 118.9
C6 C7 H7 118.9
C9 C8 N1 120.24(16)
C9 C8 C13 120.09(16)
C13 C8 N1 119.61(16)
C8 C9 H9 119.8
C8 C9 C10 120.36(17)
C10 C9 H9 119.8
C9 C10 C11 119.21(17)
C9 C10 C14 118.20(16)
C11 C10 C14 122.49(16)
C10 C11 H11 119.9
C12 C11 C10 120.21(17)
C12 C11 H11 119.9
C11 C12 H12 119.7
C11 C12 C13 120.52(17)
C13 C12 H12 119.7
C8 C13 H13 120.2
C12 C13 C8 119.57(17)
C12 C13 H13 120.2
C15 C14 C10 122.07(17)
C15 C14 C28 124.43(17)
C28 C14 C10 113.48(16)
C14 C15 C16 121.32(17)
C14 C15 C22 122.50(18)
C22 C15 C16 116.16(16)
C17 C16 C15 119.83(19)
C21 C16 C15 121.65(19)
C21 C16 C17 118.5(2)
C16 C17 H17 119.4
C18 C17 C16 121.2(2)
C18 C17 H17 119.4
C17 C18 H18 120.0
C19 C18 C17 119.9(2)
C19 C18 H18 120.0
C18 C19 H19 120.2
C18 C19 C20 119.6(2)
C20 C19 H19 120.2
C19 C20 H20 119.7
C19 C20 C21 120.6(3)
C21 C20 H20 119.7
C16 C21 C20 120.2(2)
C16 C21 H21 119.9
C20 C21 H21 119.9
C23 C22 C15 121.66(18)
C27 C22 C15 119.81(17)
C27 C22 C23 118.53(18)
C22 C23 H23 119.8
C24 C23 C22 120.5(2)
C24 C23 H23 119.8
C23 C24 H24 119.8
C25 C24 C23 120.4(2)
C25 C24 H24 119.8
C24 C25 H25 120.1
C24 C25 C26 119.7(2)
C26 C25 H25 120.1
C25 C26 H26 119.9
C25 C26 C27 120.3(2)
C27 C26 H26 119.9
C22 C27 H27 119.8
C26 C27 C22 120.5(2)
C26 C27 H27 119.8
C29 C28 C14 119.84(17)
C33 C28 C14 122.06(17)
C33 C28 C29 117.92(18)
C28 C29 H29 119.7
C30 C29 C28 120.62(19)
C30 C29 H29 119.7
C29 C30 H30 119.7
C31 C30 C29 120.6(2)
C31 C30 H30 119.7
C30 C31 H31 120.3
C32 C31 C30 119.4(2)
C32 C31 H31 120.3
C31 C32 H32 119.8
C31 C32 C33 120.4(2)
C33 C32 H32 119.8
C28 C33 H33 119.5
C32 C33 C28 121.09(19)
C32 C33 H33 119.5

loop_
_geom_bond_atom_site_label_1
_geom_bond_atom_site_label_2
_geom_bond_distance
S1 O1 1.4260(15)
S1 O2 1.4362(15)
S1 N1 1.6360(17)
S1 C5 1.754(2)
N1 H1 0.8726
N1 C8 1.432(2)
C1 H1A 0.9800
C1 H1B 0.9800
C1 H1C 0.9800
C1 C2 1.512(4)
C2 C3 1.379(4)
C2 C7 1.378(4)
C3 H3 0.9500
C3 C4 1.386(3)
C4 H4 0.9500
C4 C5 1.382(3)
C5 C6 1.390(3)
C6 H6 0.9500
C6 C7 1.383(4)
C7 H7 0.9500
C8 C9 1.385(3)
C8 C13 1.386(3)
C9 H9 0.9500
C9 C10 1.392(3)
C10 C11 1.392(3)
C10 C14 1.497(3)
C11 H11 0.9500
C11 C12 1.380(3)
C12 H12 0.9500
C12 C13 1.386(3)
C13 H13 0.9500
C14 C15 1.344(3)
C14 C28 1.489(3)
C15 C16 1.504(3)
C15 C22 1.493(3)
C16 C17 1.389(3)
C16 C21 1.383(3)
C17 H17 0.9500
C17 C18 1.383(3)
C18 H18 0.9500
C18 C19 1.374(4)
C19 H19 0.9500
C19 C20 1.379(4)
C20 H20 0.9500
C20 C21 1.391(3)
C21 H21 0.9500
C22 C23 1.394(3)
C22 C27 1.390(3)
C23 H23 0.9500
C23 C24 1.384(3)
C24 H24 0.9500
C24 C25 1.375(3)
C25 H25 0.9500
C25 C26 1.378(3)
C26 H26 0.9500
C26 C27 1.389(3)
C27 H27 0.9500
C28 C29 1.392(3)
C28 C33 1.391(3)
C29 H29 0.9500
C29 C30 1.385(3)
C30 H30 0.9500
C30 C31 1.379(3)
C31 H31 0.9500
C31 C32 1.374(3)
C32 H32 0.9500
C32 C33 1.382(3)
C33 H33 0.9500

loop_
_geom_hbond_atom_site_label_D
_geom_hbond_atom_site_label_H
_geom_hbond_atom_site_label_A
_geom_hbond_site_symmetry_A
_geom_hbond_distance_DH
_geom_hbond_distance_HA
_geom_hbond_distance_DA
_geom_hbond_angle_DHA
_geom_hbond_publ_flag
N1 H1 O2 2_645 0.87 2.04 2.909(2) 177.8 yes
C1 H1A O1 4_566 0.98 2.84 3.458(4) 122.1 yes
C13 H13 O1 2_645 0.95 2.53 3.479(2) 177.7 yes

_cod_database_fobs_code 2021709
